data_1100615
loop_
_publ_author_name
'Kraut, S.'
'Magull, J.'
'Schaller, U.'
'Karl, M.'
'Harms, K.'
'Dehnicke, K.'

_publ_section_title
;
 Amidoliganden zum Aufbau von mehrkernigen Lanthanoidkomplexen
;
_journal_coden_ASTM ZAACAB
_journal_issue 7
_journal_name_full
;
 Zeitschrift fuer Anorganische und Allgemeine Chemie
;
_journal_page_first 1193
_journal_page_last 1201
_journal_paper_doi 10.1002/(sici)1521-3749(199807)624:7<1193::aid-zaac1193>3.0.co;2-n
_journal_volume 624
_journal_year 1998
_chemical_formula_sum 'C40 H96 Li4 N6 O6 Si4 Sm2'
_space_group_IT_number 2
_symmetry_cell_setting triclinic
_symmetry_Int_Tables_number 2
_symmetry_space_group_name_Hall '-P 1'
_symmetry_space_group_name_H-M 'P -1'
_cell_angle_alpha 69.71(1)
_cell_angle_beta 81.81(1)
_cell_angle_gamma 67.38(1)
_cell_formula_units_Z 1
_cell_length_a 11.195(1)
_cell_length_b 12.156(1)
_cell_length_c 12.551(1)
_cod_database_code 1100615

loop_
_symmetry_equiv_pos_site_id
_symmetry_equiv_pos_as_xyz
1 x,y,z
2 -x,-y,-z

loop_
_atom_site_label
_atom_site_type_symbol
_atom_site_fract_x
_atom_site_fract_y
_atom_site_fract_z
Sm1 Sm 0.45250(2) 0.46038(2) 0.16267(1)
Si1 Si 0.25150(9) 0.5889(1) -0.10526(9)
Li1 Li 0.4521(7) 0.3256(6) -0.0052(5)
O1 O 0.3743(2) 0.5061(2) -0.0175(2)
N1 N 0.4057(4) 0.6783(4) 0.1302(3)
C1 C 0.3963(4) 0.7738(4) 0.1801(4)
Si2 Si 0.36008(10) 0.23608(10) 0.24203(9)
Li2 Li 0.6474(7) 0.1910(6) 0.1936(7)
O2 O 0.4769(2) 0.2539(2) 0.1503(2)
N2 N 0.6775(3) 0.3361(3) 0.2225(3)
C2 C 0.4504(6) 0.8708(5) 0.0991(5)
H1 H 0.54270 0.83060 0.08880
H2 H 0.43500 0.93750 0.13070
H3 H 0.40790 0.90590 0.02620
N3 N 0.3231(3) 0.3619(3) 0.2877(3)
C3 C 0.4755(6) 0.7097(6) 0.2876(5)
H4 H 0.44420 0.64600 0.33950
H5 H 0.46730 0.77150 0.32320
H6 H 0.56560 0.67060 0.26890
O3 O 0.7621(3) 0.0256(3) 0.1915(4)
C4 C 0.2572(6) 0.8431(6) 0.2107(7)
H7 H 0.21990 0.78260 0.25940
H8 H 0.20680 0.89150 0.14190
H9 H 0.25630 0.89920 0.25020
C5 C 0.1826(5) 0.4790(5) -0.1262(4)
H10 H 0.11600 0.52570 -0.18360
H11 H 0.14530 0.44070 -0.05520
H12 H 0.25090 0.41390 -0.15060
C6 C 0.1197(4) 0.6916(5) -0.0343(4)
H13 H 0.04300 0.73450 -0.08110
H14 H 0.14820 0.75330 -0.02420
H15 H 0.09950 0.64030 0.03920
C7 C 0.7315(4) 0.2779(4) 0.3393(3)
C8 C 0.6970(6) 0.3755(5) 0.3986(4)
H16 H 0.60370 0.41270 0.40490
H17 H 0.73430 0.33590 0.47390
H18 H 0.73100 0.44050 0.35490
C9 C 0.6735(5) 0.1795(5) 0.4091(4)
H19 H 0.57980 0.21750 0.40650
H20 H 0.70240 0.11060 0.37800
H21 H 0.70140 0.14780 0.48730
C10 C 0.8789(4) 0.2110(5) 0.3393(4)
H22 H 0.91940 0.27220 0.30020
H23 H 0.90910 0.16970 0.41700
H24 H 0.90160 0.14890 0.30070
C11 C 0.4164(5) 0.0763(4) 0.3515(4)
H25 H 0.34610 0.06650 0.40430
H26 H 0.48850 0.06720 0.39260
H27 H 0.44370 0.01240 0.31440
C12 C 0.2268(4) 0.2335(5) 0.1685(4)
H28 H 0.17090 0.19860 0.22480
H29 H 0.26400 0.18200 0.11930
H30 H 0.17680 0.31850 0.12350
C13 C 0.2272(4) 0.3988(4) 0.3737(3)
C14 C 0.1183(14) 0.354(2) 0.3903(15)
H31 H 0.14940 0.26390 0.42540
H32 H 0.08060 0.37660 0.31730
H33 H 0.05330 0.39380 0.43900
C15? C 0.0956(10) 0.460(2) 0.3214(15)
H34? H 0.07440 0.39900 0.30230
H35? H 0.09530 0.52930 0.25300
H36? H 0.03190 0.49190 0.37500
C16? C 0.254(2) 0.486(3) 0.413(2)
H37? H 0.34360 0.44970 0.43730
H38? H 0.19720 0.50100 0.47620
H39? H 0.24050 0.56430 0.35160
C17 C 0.1744(19) 0.5397(10) 0.3449(15)
H40 H 0.12770 0.57770 0.27400
H41 H 0.24530 0.56930 0.33710
H42 H 0.11620 0.56300 0.40510
C18 C 0.2952(12) 0.3514(19) 0.4853(10)
H43 H 0.30940 0.26280 0.52110
H44 H 0.24200 0.39810 0.53480
H45 H 0.37770 0.36300 0.47180
C19? C 0.223(2) 0.2869(14) 0.4730(15)
H46? H 0.31090 0.22710 0.49150
H47? H 0.17290 0.24730 0.45360
H48? H 0.18420 0.31410 0.53800
C20 C 0.7098(6) -0.0687(6) 0.2106(7)
H49 H 0.63160 -0.03550 0.16550
H50 H 0.68740 -0.09940 0.29110
C21 C 0.8121(8) -0.1717(7) 0.1754(10)
H51 H 0.81170 -0.25410 0.22490
H52 H 0.79980 -0.16300 0.09670
C22 C 0.9279(8) -0.1574(9) 0.1863(13)
H53 H 0.98810 -0.17580 0.12460
H54 H 0.96890 -0.21530 0.25880
C23 C 0.8965(7) -0.0313(7) 0.1815(12)
H55 H 0.93940 -0.02940 0.24340
H56 H 0.92700 0.01500 0.10930
H57 H 0.349(5) 0.713(5) 0.085(4)
Sm1A* Sm 0.54750(2) 0.53962(2) -0.16267(1)
O1A* O 0.6257(2) 0.4939(2) 0.0175(2)
Li1A* Li 0.5479(7) 0.6744(6) 0.0052(5)
Si1A* Si 0.74850(9) 0.4111(1) 0.10526(9)
N2A* N 0.3225(3) 0.6639(3) -0.2225(3)
N1A* N 0.5943(4) 0.3217(4) -0.1302(3)
C1A* C 0.6037(4) 0.2262(4) -0.1801(4)
C2A* C 0.5496(6) 0.1292(5) -0.0991(5)
H1A* H 0.45730 0.16940 -0.08880
H2A* H 0.56500 0.06250 -0.13070
H3A* H 0.59210 0.09410 -0.02620
C3A* C 0.5245(6) 0.2903(6) -0.2876(5)
H4A* H 0.55580 0.35400 -0.33950
H5A* H 0.53270 0.22850 -0.32320
H6A* H 0.43440 0.32940 -0.26890
C4A* C 0.7428(6) 0.1569(6) -0.2107(7)
H7A* H 0.78010 0.21740 -0.25940
H8A* H 0.79320 0.10850 -0.14190
H9A* H 0.74370 0.10080 -0.25020
H57A* H 0.651(5) 0.287(5) -0.085(4)
O2A* O 0.5231(2) 0.7461(2) -0.1503(2)
Si2A* Si 0.63992(10) 0.76392(10) -0.24203(9)
N3A* N 0.6769(3) 0.6381(3) -0.2877(3)
C13A* C 0.7728(4) 0.6012(4) -0.3737(3)
C14A* C 0.8817(14) 0.646(2) -0.3903(15)
H31A* H 0.85060 0.73610 -0.42540
H32A* H 0.91940 0.62340 -0.31730
H33A* H 0.94670 0.60620 -0.43900
C17A* C 0.8256(19) 0.4603(10) -0.3449(15)
H40A* H 0.87230 0.42230 -0.27400
H41A* H 0.75470 0.43070 -0.33710
H42A* H 0.88380 0.43700 -0.40510
C18A* C 0.7048(12) 0.6486(19) -0.4853(10)
H43A* H 0.69060 0.73720 -0.52110
H44A* H 0.75800 0.60190 -0.53480
H45A* H 0.62230 0.63700 -0.47180
C11A* C 0.5836(5) 0.9237(4) -0.3515(4)
H25A* H 0.65390 0.93350 -0.40430
H26A* H 0.51150 0.93280 -0.39260
H27A* H 0.55630 0.98760 -0.31440
C12A* C 0.7732(4) 0.7665(5) -0.1685(4)
H28A* H 0.82910 0.80140 -0.22480
H29A* H 0.73600 0.81800 -0.11930
H30A* H 0.82320 0.68150 -0.12350
Li2A* Li 0.3526(7) 0.8090(6) -0.1936(7)
C7A* C 0.2685(4) 0.7221(4) -0.3393(3)
C8A* C 0.3030(6) 0.6245(5) -0.3986(4)
H16A* H 0.39630 0.58730 -0.40490
H17A* H 0.26570 0.66410 -0.47390
H18A* H 0.26900 0.55950 -0.35490
C9A* C 0.3265(5) 0.8205(5) -0.4091(4)
H19A* H 0.42020 0.78250 -0.40650
H20A* H 0.29760 0.88940 -0.37800
H21A* H 0.29860 0.85220 -0.48730
C10A* C 0.1211(4) 0.7890(5) -0.3393(4)
H22A* H 0.08060 0.72780 -0.30020
H23A* H 0.09090 0.83030 -0.41700
H24A* H 0.09840 0.85110 -0.30070
O3A* O 0.2379(3) 0.9744(3) -0.1915(4)
C20A* C 0.2902(6) 1.0687(6) -0.2106(7)
H49A* H 0.36840 1.03550 -0.16550
H50A* H 0.31260 1.09940 -0.29110
C21A* C 0.1879(8) 1.1717(7) -0.1754(10)
H51A* H 0.18830 1.25410 -0.22490
H52A* H 0.20020 1.16300 -0.09670
C22A* C 0.0721(8) 1.1574(9) -0.1863(13)
H53A* H 0.01190 1.17580 -0.12460
H54A* H 0.03110 1.21530 -0.25880
C23A* C 0.1035(7) 1.0313(7) -0.1815(12)
H55A* H 0.06060 1.02940 -0.24340
H56A* H 0.07300 0.98500 -0.10930
C5A* C 0.8174(5) 0.5210(5) 0.1262(4)
H10A* H 0.88400 0.47430 0.18360
H11A* H 0.85470 0.55930 0.05520
H12A* H 0.74910 0.58610 0.15060
C6A* C 0.8803(4) 0.3084(5) 0.0343(4)
H13A* H 0.95700 0.26550 0.08110
H14A* H 0.85180 0.24670 0.02420
H15A* H 0.90050 0.35970 -0.03920

loop_
_atom_type_symbol
_atom_type_radius_bond
C 0.68
H 0.23
Li 0.98
N 0.70
O 0.68
Si 1.10
Sm 1.57
